data_2231937
loop_
_publ_author_name
'Wang, Chen-Yi'
'Wu, Xiang'
'Cao, Feng'
'Yuan, Cai-Jun'

_publ_section_title
;
 (4-Bromo-2-{[2-(morpholin-4-yl)ethylimino]methyl}phenolato)dioxidovanadium(V)
;
_journal_coeditor_code IS2767
_journal_issue 10
_journal_name_full 'Acta Crystallographica Section E'
_journal_page_first m1330
_journal_paper_doi 10.1107/S1600536811035240
_journal_volume 67
_journal_year 2011
_chemical_formula_iupac '[V (C13 H16 Br N2 O2) O2]'
_chemical_formula_moiety 'C13 H16 Br N2 O4 V'
_chemical_formula_sum 'C13 H16 Br N2 O4 V'
_chemical_formula_weight 395.13
_chemical_name_systematic
;
(4-Bromo-2-{[2-(morpholin-4-yl)ethylimino]methyl}phenolato)dioxidovanadium(V)
;
_space_group_IT_number 14
_symmetry_cell_setting monoclinic
_symmetry_space_group_name_Hall '-P 2ybc'
_symmetry_space_group_name_H-M 'P 1 21/c 1'
_atom_sites_solution_hydrogens geom
_atom_sites_solution_primary direct
_atom_sites_solution_secondary difmap
_audit_creation_method SHELXL-97
_cell_angle_alpha 90.00
_cell_angle_beta 97.248(2)
_cell_angle_gamma 90.00
_cell_formula_units_Z 4
_cell_length_a 21.372(3)
_cell_length_b 6.0892(15)
_cell_length_c 11.372(3)
_cell_measurement_reflns_used 2133
_cell_measurement_temperature 298(2)
_cell_measurement_theta_max 25.1
_cell_measurement_theta_min 2.7
_cell_volume 1468.1(6)
_computing_cell_refinement 'SAINT (Bruker, 1998)'
_computing_data_collection 'SMART (Bruker, 1998)'
_computing_data_reduction 'SAINT (Bruker, 1998)'
_computing_molecular_graphics 'SHELXTL (Sheldrick, 2008)'
_computing_publication_material 'SHELXTL (Sheldrick, 2008)'
_computing_structure_refinement 'SHELXL97 (Sheldrick, 2008)'
_computing_structure_solution 'SHELXS97 (Sheldrick, 2008)'
_diffrn_ambient_temperature 298(2)
_diffrn_measured_fraction_theta_full 0.997
_diffrn_measured_fraction_theta_max 0.997
_diffrn_measurement_device_type 'Bruker SMART CCD area-detector'
_diffrn_measurement_method \w
_diffrn_radiation_monochromator graphite
_diffrn_radiation_source 'fine-focus sealed tube'
_diffrn_radiation_type MoK\a
_diffrn_radiation_wavelength 0.71073
_diffrn_reflns_av_R_equivalents 0.0512
_diffrn_reflns_av_sigmaI/netI 0.0574
_diffrn_reflns_limit_h_max 27
_diffrn_reflns_limit_h_min -27
_diffrn_reflns_limit_k_max 7
_diffrn_reflns_limit_k_min -7
_diffrn_reflns_limit_l_max 14
_diffrn_reflns_limit_l_min -14
_diffrn_reflns_number 11267
_diffrn_reflns_theta_full 27.00
_diffrn_reflns_theta_max 27.00
_diffrn_reflns_theta_min 2.88
_diffrn_standards_number 0
_exptl_absorpt_coefficient_mu 3.414
_exptl_absorpt_correction_T_max 0.6652
_exptl_absorpt_correction_T_min 0.5945
_exptl_absorpt_correction_type multi-scan
_exptl_absorpt_process_details '(SADABS; Sheldrick, 1996)'
_exptl_crystal_colour yellow
_exptl_crystal_density_diffrn 1.788
_exptl_crystal_density_method 'not measured'
_exptl_crystal_description block
_exptl_crystal_F_000 792
_exptl_crystal_size_max 0.17
_exptl_crystal_size_mid 0.13
_exptl_crystal_size_min 0.13
_refine_diff_density_max 0.610
_refine_diff_density_min -0.617
_refine_ls_extinction_method none
_refine_ls_goodness_of_fit_ref 1.019
_refine_ls_hydrogen_treatment constr
_refine_ls_matrix_type full
_refine_ls_number_parameters 190
_refine_ls_number_reflns 3204
_refine_ls_number_restraints 0
_refine_ls_restrained_S_all 1.019
_refine_ls_R_factor_all 0.0805
_refine_ls_R_factor_gt 0.0439
_refine_ls_shift/su_max 0.000
_refine_ls_shift/su_mean 0.000
_refine_ls_structure_factor_coef Fsqd
_refine_ls_weighting_details 'calc w=1/[\s^2^(Fo^2^)+(0.0418P)^2^] where P=(Fo^2^+2Fc^2^)/3'
_refine_ls_weighting_scheme calc
_refine_ls_wR_factor_gt 0.0871
_refine_ls_wR_factor_ref 0.0963
_reflns_number_gt 2058
_reflns_number_total 3204
_reflns_threshold_expression I>2\s(I)
_cod_data_source_file is2767.cif
_cod_data_source_block I
_cod_original_cell_volume 1468.0(5)
_cod_original_sg_symbol_H-M 'P 21/c'
_cod_database_code 2231937
_cod_database_fobs_code 2231937

loop_
_symmetry_equiv_pos_as_xyz
'x, y, z'
'-x, y+1/2, -z+1/2'
'-x, -y, -z'
'x, -y-1/2, z-1/2'

loop_
_atom_site_type_symbol
_atom_site_label
_atom_site_fract_x
_atom_site_fract_y
_atom_site_fract_z
_atom_site_U_iso_or_equiv
_atom_site_adp_type
_atom_site_calc_flag
_atom_site_refinement_flags
_atom_site_occupancy
_atom_site_symmetry_multiplicity
V V1 0.28158(3) 0.31216(10) 0.45502(5) 0.02930(17) Uani d . 1 1
Br Br1 0.01304(2) -0.30291(9) 0.10991(4) 0.06124(19) Uani d . 1 1
N N1 0.23304(13) 0.4015(4) 0.2854(2) 0.0255(6) Uani d . 1 1
N N2 0.34664(13) 0.5238(4) 0.3783(2) 0.0253(7) Uani d . 1 1
O O1 0.21270(13) 0.1134(5) 0.4562(2) 0.0482(7) Uani d . 1 1
O O2 0.47871(12) 0.5987(5) 0.3519(3) 0.0527(8) Uani d . 1 1
O O3 0.33864(12) 0.1419(4) 0.4953(2) 0.0442(7) Uani d . 1 1
O O4 0.27296(13) 0.4752(4) 0.5634(2) 0.0473(7) Uani d . 1 1
C C1 0.15474(16) 0.1138(6) 0.2635(3) 0.0290(8) Uani d . 1 1
C C2 0.17008(17) 0.0235(6) 0.3773(3) 0.0329(9) Uani d . 1 1
C C3 0.13930(18) -0.1665(6) 0.4067(3) 0.0407(10) Uani d . 1 1
H H3 0.1501 -0.2298 0.4809 0.049 Uiso calc R 1 1
C C4 0.09347(19) -0.2617(6) 0.3282(4) 0.0431(10) Uani d . 1 1
H H4 0.0730 -0.3876 0.3496 0.052 Uiso calc R 1 1
C C5 0.07759(18) -0.1697(7) 0.2164(3) 0.0401(10) Uani d . 1 1
C C6 0.10726(17) 0.0147(6) 0.1835(3) 0.0372(9) Uani d . 1 1
H H6 0.0962 0.0748 0.1085 0.045 Uiso calc R 1 1
C C7 0.18586(17) 0.3060(6) 0.2271(3) 0.0307(8) Uani d . 1 1
H H7 0.1702 0.3667 0.1542 0.037 Uiso calc R 1 1
C C8 0.25689(16) 0.5992(6) 0.2292(3) 0.0301(8) Uani d . 1 1
H H8A 0.2228 0.7031 0.2088 0.036 Uiso calc R 1 1
H H8B 0.2741 0.5587 0.1573 0.036 Uiso calc R 1 1
C C9 0.30743(16) 0.7010(5) 0.3164(3) 0.0304(8) Uani d . 1 1
H H9A 0.3337 0.7968 0.2751 0.036 Uiso calc R 1 1
H H9B 0.2883 0.7882 0.3737 0.036 Uiso calc R 1 1
C C10 0.38229(17) 0.3950(6) 0.2964(3) 0.0351(9) Uani d . 1 1
H H10A 0.3534 0.3487 0.2283 0.042 Uiso calc R 1 1
H H10B 0.3994 0.2640 0.3371 0.042 Uiso calc R 1 1
C C11 0.43528(19) 0.5240(7) 0.2543(3) 0.0494(12) Uani d . 1 1
H H11A 0.4573 0.4323 0.2031 0.059 Uiso calc R 1 1
H H11B 0.4181 0.6492 0.2084 0.059 Uiso calc R 1 1
C C12 0.44707(19) 0.7346(7) 0.4274(4) 0.0459(11) Uani d . 1 1
H H12A 0.4307 0.8634 0.3837 0.055 Uiso calc R 1 1
H H12B 0.4770 0.7837 0.4934 0.055 Uiso calc R 1 1
C C13 0.39376(17) 0.6159(6) 0.4741(3) 0.0362(9) Uani d . 1 1
H H13A 0.4109 0.4971 0.5252 0.043 Uiso calc R 1 1
H H13B 0.3725 0.7166 0.5219 0.043 Uiso calc R 1 1

loop_
_atom_site_aniso_label
_atom_site_aniso_U_11
_atom_site_aniso_U_22
_atom_site_aniso_U_33
_atom_site_aniso_U_12
_atom_site_aniso_U_13
_atom_site_aniso_U_23
V1 0.0394(4) 0.0279(4) 0.0198(3) -0.0050(3) 0.0006(3) 0.0003(3)
Br1 0.0583(3) 0.0709(4) 0.0544(3) -0.0337(3) 0.0067(2) -0.0207(2)
N1 0.0354(17) 0.0205(16) 0.0202(15) -0.0021(13) 0.0015(13) 0.0013(12)
N2 0.0338(17) 0.0198(16) 0.0215(14) -0.0002(13) 0.0006(12) -0.0009(12)
O1 0.0541(18) 0.0570(19) 0.0305(15) -0.0253(15) -0.0059(13) 0.0126(14)
O2 0.0331(16) 0.068(2) 0.0572(18) -0.0001(15) 0.0048(14) 0.0167(17)
O3 0.0503(17) 0.0344(16) 0.0459(16) 0.0026(13) -0.0017(13) 0.0139(13)
O4 0.0660(19) 0.0461(18) 0.0318(14) -0.0093(15) 0.0135(13) -0.0113(13)
C1 0.034(2) 0.025(2) 0.029(2) -0.0045(16) 0.0059(16) -0.0027(16)
C2 0.033(2) 0.034(2) 0.033(2) -0.0049(18) 0.0085(17) -0.0014(17)
C3 0.045(2) 0.045(3) 0.033(2) -0.011(2) 0.0064(18) 0.0057(19)
C4 0.048(3) 0.033(2) 0.051(3) -0.0123(19) 0.018(2) -0.003(2)
C5 0.037(2) 0.045(3) 0.039(2) -0.0175(19) 0.0094(18) -0.019(2)
C6 0.039(2) 0.041(3) 0.031(2) -0.0065(19) 0.0039(17) -0.0050(18)
C7 0.037(2) 0.037(2) 0.0181(17) 0.0017(18) 0.0026(15) -0.0014(17)
C8 0.037(2) 0.024(2) 0.0287(19) 0.0028(16) 0.0010(16) 0.0062(16)
C9 0.033(2) 0.022(2) 0.035(2) 0.0019(16) 0.0016(16) -0.0003(17)
C10 0.045(2) 0.030(2) 0.030(2) 0.0120(18) 0.0030(17) 0.0002(17)
C11 0.047(3) 0.065(3) 0.039(2) 0.011(2) 0.017(2) 0.010(2)
C12 0.041(2) 0.043(3) 0.051(3) -0.008(2) -0.008(2) 0.007(2)
C13 0.041(2) 0.038(2) 0.027(2) -0.0040(19) -0.0072(17) -0.0010(17)

loop_
_atom_type_symbol
_atom_type_description
_atom_type_scat_dispersion_real
_atom_type_scat_dispersion_imag
_atom_type_scat_source
C C 0.0033 0.0016 'International Tables Vol C Tables 4.2.6.8 and 6.1.1.4'
H H 0.0000 0.0000 'International Tables Vol C Tables 4.2.6.8 and 6.1.1.4'
N N 0.0061 0.0033 'International Tables Vol C Tables 4.2.6.8 and 6.1.1.4'
O O 0.0106 0.0060 'International Tables Vol C Tables 4.2.6.8 and 6.1.1.4'
V V 0.3005 0.5294 'International Tables Vol C Tables 4.2.6.8 and 6.1.1.4'
Br Br -0.2901 2.4595 'International Tables Vol C Tables 4.2.6.8 and 6.1.1.4'

loop_
_geom_angle_atom_site_label_1
_geom_angle_atom_site_label_2
_geom_angle_atom_site_label_3
_geom_angle
O4 V1 O3 109.41(14)
O4 V1 O1 102.89(13)
O3 V1 O1 98.38(13)
O4 V1 N1 116.30(13)
O3 V1 N1 132.70(12)
O1 V1 N1 83.17(11)
O4 V1 N2 94.75(12)
O3 V1 N2 89.77(12)
O1 V1 N2 156.74(10)
N1 V1 N2 75.39(10)
C7 N1 C8 116.0(3)
C7 N1 V1 127.9(2)
C8 N1 V1 116.1(2)
C9 N2 C13 111.1(3)
C9 N2 C10 112.7(3)
C13 N2 C10 107.5(3)
C9 N2 V1 105.7(2)
C13 N2 V1 109.74(19)
C10 N2 V1 110.0(2)
C2 O1 V1 136.7(2)
C12 O2 C11 110.0(3)
C2 C1 C6 119.5(3)
C2 C1 C7 121.5(3)
C6 C1 C7 119.0(3)
O1 C2 C3 119.3(3)
O1 C2 C1 121.8(3)
C3 C2 C1 118.9(3)
C4 C3 C2 121.1(4)
C4 C3 H3 119.4
C2 C3 H3 119.4
C3 C4 C5 119.8(4)
C3 C4 H4 120.1
C5 C4 H4 120.1
C6 C5 C4 120.9(4)
C6 C5 Br1 120.1(3)
C4 C5 Br1 119.0(3)
C5 C6 C1 119.7(4)
C5 C6 H6 120.1
C1 C6 H6 120.1
N1 C7 C1 126.0(3)
N1 C7 H7 117.0
C1 C7 H7 117.0
N1 C8 C9 107.9(3)
N1 C8 H8A 110.1
C9 C8 H8A 110.1
N1 C8 H8B 110.1
C9 C8 H8B 110.1
H8A C8 H8B 108.4
N2 C9 C8 109.1(3)
N2 C9 H9A 109.9
C8 C9 H9A 109.9
N2 C9 H9B 109.9
C8 C9 H9B 109.9
H9A C9 H9B 108.3
N2 C10 C11 112.7(3)
N2 C10 H10A 109.0
C11 C10 H10A 109.0
N2 C10 H10B 109.0
C11 C10 H10B 109.0
H10A C10 H10B 107.8
O2 C11 C10 111.1(3)
O2 C11 H11A 109.4
C10 C11 H11A 109.4
O2 C11 H11B 109.4
C10 C11 H11B 109.4
H11A C11 H11B 108.0
O2 C12 C13 111.9(3)
O2 C12 H12A 109.2
C13 C12 H12A 109.2
O2 C12 H12B 109.2
C13 C12 H12B 109.2
H12A C12 H12B 107.9
N2 C13 C12 113.1(3)
N2 C13 H13A 109.0
C12 C13 H13A 109.0
N2 C13 H13B 109.0
C12 C13 H13B 109.0
H13A C13 H13B 107.8

loop_
_geom_bond_atom_site_label_1
_geom_bond_atom_site_label_2
_geom_bond_distance
_geom_bond_publ_flag
V1 O4 1.611(2) y
V1 O3 1.622(3) y
V1 O1 1.907(3) y
V1 N1 2.142(3) y
V1 N2 2.159(3) y
Br1 C5 1.899(4) ?
N1 C7 1.275(4) ?
N1 C8 1.483(4) ?
N2 C9 1.487(4) ?
N2 C13 1.497(4) ?
N2 C10 1.497(4) ?
O1 C2 1.314(4) ?
O2 C12 1.423(5) ?
O2 C11 1.428(4) ?
C1 C2 1.406(5) ?
C1 C6 1.410(5) ?
C1 C7 1.433(5) ?
C2 C3 1.392(5) ?
C3 C4 1.368(5) ?
C3 H3 0.9300 ?
C4 C5 1.392(5) ?
C4 H4 0.9300 ?
C5 C6 1.365(5) ?
C6 H6 0.9300 ?
C7 H7 0.9300 ?
C8 C9 1.504(5) ?
C8 H8A 0.9700 ?
C8 H8B 0.9700 ?
C9 H9A 0.9700 ?
C9 H9B 0.9700 ?
C10 C11 1.505(5) ?
C10 H10A 0.9700 ?
C10 H10B 0.9700 ?
C11 H11A 0.9700 ?
C11 H11B 0.9700 ?
C12 C13 1.502(5) ?
C12 H12A 0.9700 ?
C12 H12B 0.9700 ?
C13 H13A 0.9700 ?
C13 H13B 0.9700 ?

loop_
_geom_hbond_atom_site_label_D
_geom_hbond_atom_site_label_H
_geom_hbond_atom_site_label_A
_geom_hbond_site_symmetry_A
_geom_hbond_distance_DH
_geom_hbond_distance_HA
_geom_hbond_distance_DA
_geom_hbond_angle_DHA
C7 H7 O1 4_565 0.93 2.53 3.241(4) 133
C11 H11A O2 2_645 0.97 2.57 3.479(5) 156
